data_4106145
loop_
_publ_author_name
'Mois\'es Gul\'ias'
'Alba Collado'
'Beatriz Trillo'
'Fernando L\'opez'
'Enrique O\~nate'
'Miguel A. Esteruelas'
'Jos\'e L. Mascare\~nas'

_publ_section_title
;
 Ruthenium-Catalyzed (2 + 2) Intramolecular Cycloaddition of Allenenes
;
_journal_name_full 'Journal of the American Chemical Society'
_journal_page_first 7660
_journal_page_last 7663
_journal_paper_doi 10.1021/ja200784n
_journal_volume 133
_journal_year 2011
_chemical_compound_source 'synthesis as described'
_chemical_formula_moiety 'C17 H21 N O2 S'
_chemical_formula_sum 'C17 H21 N O2 S'
_chemical_formula_weight 303.42
_chemical_name_systematic
;
 ?
;
_space_group_crystal_system monoclinic
_space_group_IT_number 14
_space_group_name_Hall '-P 2ybc'
_space_group_name_H-M_alt 'P 1 21/c 1'
_symmetry_space_group_name_Hall '-P 2ybc'
_symmetry_space_group_name_H-M 'P 1 21/c 1'
_atom_sites_solution_hydrogens geom
_atom_sites_solution_primary direct
_atom_sites_solution_secondary difmap
_audit_creation_date 2010-04-20T15:24:11-00:00
_audit_creation_method 'WinGX routine CIF_UPDATE'
_cell_angle_alpha 90
_cell_angle_beta 106.838(3)
_cell_angle_gamma 90
_cell_formula_units_Z 4
_cell_length_a 9.7847(8)
_cell_length_b 10.3851(9)
_cell_length_c 16.1374(15)
_cell_measurement_reflns_used 1990
_cell_measurement_temperature 100(2)
_cell_measurement_theta_max 24.48
_cell_measurement_theta_min 2.92
_cell_measurement_wavelength 0.71073
_cell_volume 1569.5(2)
_computing_cell_refinement 'APPEX2 (BRUKER AXS, 2005)'
_computing_data_collection 'APPEX2 (BRUKER AXS, 2005)'
_computing_data_reduction 'APPEX2 (BRUKER AXS, 2005)'
_computing_molecular_graphics 'Ortep-3 for Windows (Farrugia, 1997)'
_computing_publication_material 'WinGX publication routines (Farrugia, 1999)'
_computing_structure_refinement 'SHELXL-97 (Sheldrick, 1997)'
_computing_structure_solution 'SIR-97  (Giacovazzo et all, 1999)'
_diffrn_ambient_temperature 100(2)
_diffrn_measured_fraction_theta_full 1
_diffrn_measured_fraction_theta_max 1
_diffrn_measurement_device 'four-circle diffractometer'
_diffrn_measurement_device_type 'BRUKER APPEX-II CCD'
_diffrn_measurement_method 'omega and phi scans'
_diffrn_radiation_monochromator graphite
_diffrn_radiation_probe x-ray
_diffrn_radiation_source 'fine-focus sealed tube'
_diffrn_radiation_type MoK\a
_diffrn_radiation_wavelength 0.7107
_diffrn_reflns_av_R_equivalents 0.0518
_diffrn_reflns_av_unetI/netI 0.0515
_diffrn_reflns_limit_h_max 11
_diffrn_reflns_limit_h_min -12
_diffrn_reflns_limit_k_max 12
_diffrn_reflns_limit_k_min 0
_diffrn_reflns_limit_l_max 19
_diffrn_reflns_limit_l_min 0
_diffrn_reflns_number 13292
_diffrn_reflns_theta_full 26.02
_diffrn_reflns_theta_max 26.02
_diffrn_reflns_theta_min 2.17
_exptl_absorpt_coefficient_mu 0.21
_exptl_absorpt_correction_T_max 1
_exptl_absorpt_correction_T_min 0.9125
_exptl_absorpt_correction_type multi-scan
_exptl_absorpt_process_details 'BRUKER SADABS'
_exptl_crystal_colour colourless
_exptl_crystal_density_diffrn 1.288
_exptl_crystal_description prism
_exptl_crystal_F_000 648.0
_exptl_crystal_size_max 0.62
_exptl_crystal_size_mid 0.56
_exptl_crystal_size_min 0.24
_refine_diff_density_max 0.528
_refine_diff_density_min -0.348
_refine_diff_density_rms 0.062
_refine_ls_extinction_method none
_refine_ls_goodness_of_fit_ref 1.049
_refine_ls_hydrogen_treatment mixed
_refine_ls_matrix_type full
_refine_ls_number_parameters 204
_refine_ls_number_reflns 3093
_refine_ls_number_restraints 0
_refine_ls_restrained_S_all 1.049
_refine_ls_R_factor_all 0.0834
_refine_ls_R_factor_gt 0.0550
_refine_ls_shift/su_max 0.000
_refine_ls_shift/su_mean 0.000
_refine_ls_structure_factor_coef Fsqd
_refine_ls_weighting_details 'calc w=1/[\s^2^(Fo^2^)+(0.0427P)^2^+2.1248P] where P=(Fo^2^+2Fc^2^)/3'
_refine_ls_weighting_scheme calc
_refine_ls_wR_factor_gt 0.1081
_refine_ls_wR_factor_ref 0.1214
_reflns_number_gt 2276
_reflns_number_total 3093
_reflns_threshold_expression >2\s(I)
_cod_data_source_file ja200784n_si_001.cif
_cod_data_source_block lm02mu1n
_cod_database_code 4106145

loop_
_space_group_symop_operation_xyz
'x, y, z'
'-x, y+1/2, -z+1/2'
'-x, -y, -z'
'x, -y-1/2, z-1/2'

loop_
_atom_site_label
_atom_site_type_symbol
_atom_site_fract_x
_atom_site_fract_y
_atom_site_fract_z
_atom_site_U_iso_or_equiv
_atom_site_adp_type
_atom_site_occupancy
_atom_site_symmetry_multiplicity
_atom_site_calc_flag
_atom_site_refinement_flags
N1 N 0.2229(2) 0.0570(2) 0.67393(13) 0.0201(5) Uani 1 1 d .
C2 C 0.2789(3) -0.0772(3) 0.68409(17) 0.0249(6) Uani 1 1 d .
H2A H 0.3520 -0.0884 0.7406 0.030 Uiso 1 1 calc R
H2B H 0.3215 -0.0993 0.6373 0.030 Uiso 1 1 calc R
C3 C 0.1498(3) -0.1597(3) 0.67878(18) 0.0291(7) Uani 1 1 d .
H3 H 0.1703 -0.2385 0.7160 0.035 Uiso 1 1 calc R
C4 C 0.0474(3) -0.1829(3) 0.58587(18) 0.0320(7) Uani 1 1 d .
H4 H 0.0893 -0.1471 0.5411 0.038 Uiso 1 1 calc R
C5 C -0.0553(3) -0.0888(3) 0.60572(17) 0.0293(7) Uani 1 1 d .
C6 C 0.0382(3) -0.0679(3) 0.69819(17) 0.0298(7) Uani 1 1 d .
H6 H -0.0045 -0.1002 0.7436 0.036 Uiso 1 1 calc R
C7 C 0.1099(3) 0.0643(3) 0.71806(17) 0.0271(7) Uani 1 1 d .
H7A H 0.0416 0.1347 0.6941 0.033 Uiso 1 1 calc R
H7B H 0.1511 0.0774 0.7812 0.033 Uiso 1 1 calc R
C8 C -0.0113(3) -0.3132(3) 0.5610(2) 0.0355(8) Uani 1 1 d .
H8 H -0.085(4) -0.312(3) 0.509(2) 0.053 Uiso 1 1 d .
C9 C 0.0287(4) -0.4201(3) 0.6041(2) 0.0351(8) Uani 1 1 d .
H9A H 0.101(4) -0.426(3) 0.661(2) 0.053 Uiso 1 1 d .
H9B H -0.017(4) -0.503(3) 0.587(2) 0.053 Uiso 1 1 d .
C10 C -0.1852(3) -0.0449(3) 0.56155(19) 0.0320(7) Uani 1 1 d .
H10 H -0.222(3) -0.073(3) 0.504(2) 0.048 Uiso 1 1 d .
C11 C -0.2755(3) 0.0411(3) 0.5958(2) 0.0387(8) Uani 1 1 d .
H11A H -0.2323 0.0527 0.6582 0.058 Uiso 1 1 calc R
H11B H -0.3707 0.0031 0.5853 0.058 Uiso 1 1 calc R
H11C H -0.2836 0.1249 0.5668 0.058 Uiso 1 1 calc R
S12 S 0.33905(8) 0.17441(7) 0.69054(4) 0.02334(19) Uani 1 1 d .
O13 O 0.4309(2) 0.1477(2) 0.63821(12) 0.0334(5) Uani 1 1 d .
O14 O 0.2575(2) 0.29142(18) 0.67838(12) 0.0345(5) Uani 1 1 d .
C15 C 0.4408(3) 0.1642(2) 0.79999(16) 0.0196(6) Uani 1 1 d .
C16 C 0.3978(3) 0.2318(2) 0.86243(16) 0.0212(6) Uani 1 1 d .
H16 H 0.3175 0.2876 0.8458 0.025 Uiso 1 1 calc R
C17 C 0.4727(3) 0.2176(3) 0.94910(17) 0.0219(6) Uani 1 1 d .
H17 H 0.4441 0.2648 0.9917 0.026 Uiso 1 1 calc R
C18 C 0.5893(3) 0.1349(2) 0.97454(16) 0.0203(6) Uani 1 1 d .
C19 C 0.6293(3) 0.0668(3) 0.91087(18) 0.0248(6) Uani 1 1 d .
H19 H 0.7078 0.0090 0.9275 0.030 Uiso 1 1 calc R
C20 C 0.5574(3) 0.0813(3) 0.82429(17) 0.0246(6) Uani 1 1 d .
H20 H 0.5871 0.0352 0.7817 0.030 Uiso 1 1 calc R
C21 C 0.6701(3) 0.1177(3) 1.06902(17) 0.0279(7) Uani 1 1 d .
H21A H 0.6745 0.0260 1.0838 0.042 Uiso 1 1 calc R
H21B H 0.6211 0.1646 1.1048 0.042 Uiso 1 1 calc R
H21C H 0.7672 0.1515 1.0797 0.042 Uiso 1 1 calc R

loop_
_atom_site_aniso_label
_atom_site_aniso_U_11
_atom_site_aniso_U_22
_atom_site_aniso_U_33
_atom_site_aniso_U_23
_atom_site_aniso_U_13
_atom_site_aniso_U_12
N1 0.0199(12) 0.0217(12) 0.0184(11) 0.0007(9) 0.0049(9) -0.0024(9)
C2 0.0284(15) 0.0213(15) 0.0222(14) -0.0035(12) 0.0029(12) -0.0036(12)
C3 0.0331(16) 0.0261(16) 0.0236(14) 0.0033(13) 0.0009(12) -0.0078(13)
C4 0.0354(17) 0.0297(17) 0.0271(15) -0.0025(13) 0.0031(13) -0.0096(14)
C5 0.0256(15) 0.0400(18) 0.0218(14) -0.0066(13) 0.0062(12) -0.0146(14)
C6 0.0291(16) 0.0406(18) 0.0195(14) -0.0032(13) 0.0068(12) -0.0152(14)
C7 0.0233(15) 0.0390(18) 0.0193(14) -0.0049(12) 0.0067(11) 0.0004(13)
C8 0.0305(17) 0.043(2) 0.0318(17) -0.0112(15) 0.0069(14) -0.0134(15)
C9 0.0362(19) 0.0310(18) 0.0436(19) -0.0151(16) 0.0204(15) -0.0115(15)
C10 0.0398(19) 0.0279(17) 0.0248(15) 0.0012(13) 0.0037(14) -0.0124(14)
C11 0.0397(19) 0.0187(16) 0.050(2) 0.0047(14) 0.0004(15) 0.0003(14)
S12 0.0305(4) 0.0217(4) 0.0169(3) 0.0009(3) 0.0053(3) -0.0077(3)
O13 0.0371(12) 0.0457(13) 0.0194(10) -0.0029(9) 0.0112(9) -0.0179(10)
O14 0.0488(13) 0.0208(11) 0.0265(11) 0.0050(9) -0.0009(10) -0.0012(10)
C15 0.0219(14) 0.0173(14) 0.0184(13) 0.0002(11) 0.0040(11) -0.0078(11)
C16 0.0256(15) 0.0133(13) 0.0222(14) -0.0004(11) 0.0030(11) -0.0019(11)
C17 0.0274(15) 0.0169(14) 0.0206(13) -0.0050(11) 0.0058(11) -0.0047(12)
C18 0.0213(14) 0.0160(14) 0.0210(13) 0.0003(11) 0.0021(11) -0.0081(11)
C19 0.0178(14) 0.0241(15) 0.0304(15) -0.0003(12) 0.0036(12) -0.0019(12)
C20 0.0231(14) 0.0262(15) 0.0267(15) -0.0063(12) 0.0106(12) -0.0055(12)
C21 0.0295(16) 0.0232(16) 0.0254(15) 0.0025(12) -0.0009(12) -0.0047(13)

loop_
_atom_type_symbol
_atom_type_description
_atom_type_scat_dispersion_real
_atom_type_scat_dispersion_imag
_atom_type_scat_source
C C 0.0033 0.0016 'International Tables Vol C Tables 4.2.6.8 and 6.1.1.4'
H H 0 0 'International Tables Vol C Tables 4.2.6.8 and 6.1.1.4'
N N 0.0061 0.0033 'International Tables Vol C Tables 4.2.6.8 and 6.1.1.4'
O O 0.0106 0.006 'International Tables Vol C Tables 4.2.6.8 and 6.1.1.4'
S S 0.1246 0.1234 'International Tables Vol C Tables 4.2.6.8 and 6.1.1.4'

loop_
_geom_angle_atom_site_label_1
_geom_angle_atom_site_label_2
_geom_angle_atom_site_label_3
_geom_angle
C7 N1 C2 107.3(2)
C7 N1 S12 117.58(18)
C2 N1 S12 117.67(17)
N1 C2 C3 104.5(2)
N1 C2 H2A 110.8
C3 C2 H2A 110.8
N1 C2 H2B 110.8
C3 C2 H2B 110.8
H2A C2 H2B 108.9
C2 C3 C6 105.4(2)
C2 C3 C4 115.9(2)
C6 C3 C4 89.7(2)
C2 C3 H3 114.3
C6 C3 H3 114.3
C4 C3 H3 114.3
C8 C4 C5 115.0(3)
C8 C4 C3 119.5(3)
C5 C4 C3 88.8(2)
C8 C4 H4 110.6
C5 C4 H4 110.6
C3 C4 H4 110.6
C10 C5 C4 134.1(3)
C10 C5 C6 132.8(3)
C4 C5 C6 93.0(2)
C5 C6 C7 116.2(2)
C5 C6 C3 88.5(2)
C7 C6 C3 106.7(2)
C5 C6 H6 114.2
C7 C6 H6 114.2
C3 C6 H6 114.2
N1 C7 C6 102.3(2)
N1 C7 H7A 111.3
C6 C7 H7A 111.3
N1 C7 H7B 111.3
C6 C7 H7B 111.3
H7A C7 H7B 109.2
C9 C8 C4 126.8(3)
C9 C8 H8 121(2)
C4 C8 H8 112(2)
C8 C9 H9A 125(2)
C8 C9 H9B 124(2)
H9A C9 H9B 111(3)
C5 C10 C11 125.8(3)
C5 C10 H10 117(2)
C11 C10 H10 117(2)
C10 C11 H11A 109.5
C10 C11 H11B 109.5
H11A C11 H11B 109.5
C10 C11 H11C 109.5
H11A C11 H11C 109.5
H11B C11 H11C 109.5
O13 S12 O14 120.24(13)
O13 S12 N1 106.56(12)
O14 S12 N1 106.06(12)
O13 S12 C15 108.14(12)
O14 S12 C15 108.57(12)
N1 S12 C15 106.47(11)
C16 C15 C20 120.3(2)
C16 C15 S12 119.6(2)
C20 C15 S12 119.9(2)
C17 C16 C15 119.7(2)
C17 C16 H16 120.2
C15 C16 H16 120.2
C16 C17 C18 120.8(2)
C16 C17 H17 119.6
C18 C17 H17 119.6
C17 C18 C19 118.5(2)
C17 C18 C21 121.0(2)
C19 C18 C21 120.5(2)
C20 C19 C18 121.5(3)
C20 C19 H19 119.3
C18 C19 H19 119.3
C19 C20 C15 119.3(3)
C19 C20 H20 120.3
C15 C20 H20 120.3
C18 C21 H21A 109.5
C18 C21 H21B 109.5
H21A C21 H21B 109.5
C18 C21 H21C 109.5
H21A C21 H21C 109.5
H21B C21 H21C 109.5

loop_
_geom_bond_atom_site_label_1
_geom_bond_atom_site_label_2
_geom_bond_distance
N1 C7 1.481(3)
N1 C2 1.489(3)
N1 S12 1.635(2)
C2 C3 1.508(4)
C2 H2A 0.9900
C2 H2B 0.9900
C3 C6 1.549(4)
C3 C4 1.562(4)
C3 H3 1.0000
C4 C8 1.480(4)
C4 C5 1.501(4)
C4 H4 1.0000
C5 C10 1.344(4)
C5 C6 1.523(4)
C6 C7 1.533(4)
C6 H6 1.0000
C7 H7A 0.9900
C7 H7B 0.9900
C8 C9 1.309(5)
C8 H8 0.93(3)
C9 H9A 0.99(3)
C9 H9B 0.97(4)
C10 C11 1.473(4)
C10 H10 0.94(3)
C11 H11A 0.9800
C11 H11B 0.9800
C11 H11C 0.9800
S12 O13 1.428(2)
S12 O14 1.436(2)
S12 C15 1.762(3)
C15 C16 1.390(4)
C15 C20 1.391(4)
C16 C17 1.386(4)
C16 H16 0.9500
C17 C18 1.391(4)
C17 H17 0.9500
C18 C19 1.393(4)
C18 C21 1.511(3)
C19 C20 1.379(4)
C19 H19 0.9500
C20 H20 0.9500
C21 H21A 0.9800
C21 H21B 0.9800
C21 H21C 0.9800

loop_
_geom_torsion_atom_site_label_1
_geom_torsion_atom_site_label_2
_geom_torsion_atom_site_label_3
_geom_torsion_atom_site_label_4
_geom_torsion
C7 N1 C2 C3 36.0(3)
S12 N1 C2 C3 171.31(17)
N1 C2 C3 C6 -19.6(3)
N1 C2 C3 C4 77.8(3)
C2 C3 C4 C8 137.1(3)
C6 C3 C4 C8 -115.9(3)
C2 C3 C4 C5 -104.7(3)
C6 C3 C4 C5 2.3(2)
C8 C4 C5 C10 -56.3(5)
C3 C4 C5 C10 -178.5(3)
C8 C4 C5 C6 119.8(3)
C3 C4 C5 C6 -2.4(2)
C10 C5 C6 C7 -73.5(4)
C4 C5 C6 C7 110.3(3)
C10 C5 C6 C3 178.6(3)
C4 C5 C6 C3 2.4(2)
C2 C3 C6 C5 114.5(2)
C4 C3 C6 C5 -2.3(2)
C2 C3 C6 C7 -2.4(3)
C4 C3 C6 C7 -119.2(2)
C2 N1 C7 C6 -36.7(3)
S12 N1 C7 C6 -172.07(17)
C5 C6 C7 N1 -73.3(3)
C3 C6 C7 N1 23.4(3)
C5 C4 C8 C9 -114.6(4)
C3 C4 C8 C9 -10.9(5)
C4 C5 C10 C11 174.5(3)
C6 C5 C10 C11 -0.2(5)
C7 N1 S12 O13 -177.30(19)
C2 N1 S12 O13 52.0(2)
C7 N1 S12 O14 -48.1(2)
C2 N1 S12 O14 -178.82(18)
C7 N1 S12 C15 67.4(2)
C2 N1 S12 C15 -63.3(2)
O13 S12 C15 C16 154.9(2)
O14 S12 C15 C16 22.9(2)
N1 S12 C15 C16 -91.0(2)
O13 S12 C15 C20 -29.9(2)
O14 S12 C15 C20 -161.9(2)
N1 S12 C15 C20 84.3(2)
C20 C15 C16 C17 0.8(4)
S12 C15 C16 C17 176.0(2)
C15 C16 C17 C18 -0.9(4)
C16 C17 C18 C19 0.1(4)
C16 C17 C18 C21 -179.2(2)
C17 C18 C19 C20 0.9(4)
C21 C18 C19 C20 -179.8(3)
C18 C19 C20 C15 -1.1(4)
C16 C15 C20 C19 0.2(4)
S12 C15 C20 C19 -175.0(2)
